data_4064286
loop_
_publ_author_name
'Yao, Shenglai'
'Xiong, Yun'
'Driess, Matthias'

_publ_section_title
;
 Zwitterionic and Donor-Stabilized N-Heterocyclic Silylenes (NHSis) for
 Metal-Free Activation of Small Molecules
;
_journal_issue 7
_journal_name_full Organometallics
_journal_page_first 1748
_journal_paper_doi 10.1021/om200017h
_journal_volume 30
_journal_year 2011
_chemical_formula_sum 'C61 H89 N4 O Si2'
_chemical_formula_weight 950.54
_chemical_name_systematic
; 
 ? 
;
_space_group_IT_number 2
_symmetry_cell_setting triclinic
_symmetry_space_group_name_Hall '-P 1'
_symmetry_space_group_name_H-M 'P -1'
_atom_sites_solution_hydrogens geom
_atom_sites_solution_primary direct
_atom_sites_solution_secondary difmap
_audit_creation_method
;
CrysAlis RED, Oxford Diffraction Ltd.,
Version 1.171.29.10 (release 13-04-2006 CrysAlis171 .NET)
(compiled Apr 13 2006,12:24:59)
;
_cell_angle_alpha 77.852(14)
_cell_angle_beta 74.612(13)
_cell_angle_gamma 70.394(9)
_cell_formula_units_Z 2
_cell_length_a 12.0107(11)
_cell_length_b 12.3621(14)
_cell_length_c 21.114(5)
_cell_measurement_reflns_used 10529
_cell_measurement_temperature 150(2)
_cell_measurement_theta_max 28.6955
_cell_measurement_theta_min 3.0009
_cell_volume 2821.8(8)
_computing_cell_refinement
;
CrysAlis RED, Oxford Diffraction Ltd.,
Version 1.171.29.10 (release 13-04-2006 CrysAlis171 .NET)
(compiled Apr 13 2006,12:24:59)
;
_computing_data_collection
;
CrysAlis CCD, Oxford Diffraction Ltd.,
Version 1.171.29.10 (release 13-04-2006 CrysAlis171 .NET)
(compiled Apr 13 2006,12:24:59)
;
_computing_data_reduction
;
CrysAlis RED, Oxford Diffraction Ltd.,
Version 1.171.29.10 (release 13-04-2006 CrysAlis171 .NET)
(compiled Apr 13 2006,12:24:59)
;
_computing_publication_material 'SHELXL-97 (Sheldrick, 1997)'
_computing_structure_refinement 'SHELXL-97 (Sheldrick, 1997)'
_computing_structure_solution 'SHELXS-97 (Sheldrick, 1990)'
_diffrn_ambient_temperature 150(2)
_diffrn_measured_fraction_theta_full 0.994
_diffrn_measured_fraction_theta_max 0.994
_diffrn_measurement_device_type 'Oxford Diffraction Xcalibur S Sapphire'
_diffrn_measurement_method \w
_diffrn_radiation_monochromator graphite
_diffrn_radiation_source 'Enhance (Mo) X-ray Source'
_diffrn_radiation_type MoK\a
_diffrn_radiation_wavelength 0.71073
_diffrn_reflns_av_R_equivalents 0.0320
_diffrn_reflns_av_sigmaI/netI 0.0573
_diffrn_reflns_limit_h_max 14
_diffrn_reflns_limit_h_min -14
_diffrn_reflns_limit_k_max 14
_diffrn_reflns_limit_k_min -14
_diffrn_reflns_limit_l_max 25
_diffrn_reflns_limit_l_min -25
_diffrn_reflns_number 24467
_diffrn_reflns_theta_full 25.00
_diffrn_reflns_theta_max 25.00
_diffrn_reflns_theta_min 3.01
_exptl_absorpt_coefficient_mu 0.105
_exptl_absorpt_correction_T_max 0.9937
_exptl_absorpt_correction_T_min 0.9813
_exptl_absorpt_correction_type none
_exptl_crystal_colour yellow
_exptl_crystal_density_diffrn 1.119
_exptl_crystal_density_method 'not measured'
_exptl_crystal_description prism
_exptl_crystal_F_000 1038
_exptl_crystal_size_max 0.18
_exptl_crystal_size_mid 0.11
_exptl_crystal_size_min 0.06
_refine_diff_density_max 0.522
_refine_diff_density_min -0.306
_refine_diff_density_rms 0.039
_refine_ls_extinction_method none
_refine_ls_goodness_of_fit_ref 1.050
_refine_ls_hydrogen_treatment mixed
_refine_ls_matrix_type full
_refine_ls_number_parameters 640
_refine_ls_number_reflns 9894
_refine_ls_number_restraints 0
_refine_ls_restrained_S_all 1.050
_refine_ls_R_factor_all 0.0772
_refine_ls_R_factor_gt 0.0468
_refine_ls_shift/su_max 0.005
_refine_ls_shift/su_mean 0.000
_refine_ls_structure_factor_coef Fsqd
_refine_ls_weighting_details 'calc w=1/[\s^2^(Fo^2^)+(0.0478P)^2^+0.1821P] where P=(Fo^2^+2Fc^2^)/3'
_refine_ls_weighting_scheme calc
_refine_ls_wR_factor_gt 0.0951
_refine_ls_wR_factor_ref 0.1028
_reflns_number_gt 7214
_reflns_number_total 9894
_reflns_threshold_expression >2sigma(I)
_cod_data_source_file om200017h_si_001.cif
_cod_data_source_block Compound28
_cod_original_sg_symbol_H-M P-1
_cod_database_code 4064286

loop_
_symmetry_equiv_pos_as_xyz
'x, y, z'
'-x, -y, -z'

loop_
_atom_site_label
_atom_site_type_symbol
_atom_site_fract_x
_atom_site_fract_y
_atom_site_fract_z
_atom_site_U_iso_or_equiv
_atom_site_adp_type
_atom_site_occupancy
_atom_site_symmetry_multiplicity
_atom_site_calc_flag
_atom_site_refinement_flags
Si1 Si 0.17028(4) 0.83342(4) 0.24182(3) 0.01677(13) Uani 1 1 d .
Si2 Si 0.42768(5) 0.73201(4) 0.27576(3) 0.01728(13) Uani 1 1 d .
O1 O 0.31317(11) 0.76669(11) 0.24039(6) 0.0202(3) Uani 1 1 d .
N1 N 0.07763(13) 0.76343(13) 0.29957(7) 0.0177(4) Uani 1 1 d .
N2 N 0.13205(13) 0.84093(13) 0.16769(7) 0.0198(4) Uani 1 1 d .
N3 N 0.48099(13) 0.84761(13) 0.27083(7) 0.0181(4) Uani 1 1 d .
N4 N 0.54994(13) 0.62815(13) 0.23828(8) 0.0197(4) Uani 1 1 d .
C1 C -0.11022(17) 0.71164(18) 0.33064(11) 0.0298(5) Uani 1 1 d .
H1A H -0.1158 0.7148 0.3760 0.036 Uiso 1 1 calc R
H1B H -0.1708 0.6926 0.3179 0.036 Uiso 1 1 calc R
C2 C -0.01656(17) 0.73425(16) 0.28445(10) 0.0212(4) Uani 1 1 d .
C3 C -0.00685(17) 0.72791(16) 0.21514(9) 0.0222(5) Uani 1 1 d .
H3 H -0.0520 0.6845 0.2066 0.033 Uiso 1 1 calc R
C4 C 0.05848(17) 0.77630(17) 0.16166(10) 0.0227(5) Uani 1 1 d .
C5 C 0.0571(2) 0.7634(2) 0.09300(10) 0.0333(5) Uani 1 1 d .
H5A H -0.0036 0.7253 0.0950 0.050 Uiso 1 1 calc R
H5B H 0.1370 0.7165 0.0722 0.050 Uiso 1 1 calc R
H5C H 0.0369 0.8401 0.0668 0.050 Uiso 1 1 calc R
C6 C 0.65334(19) 0.91826(19) 0.25624(11) 0.0333(5) Uani 1 1 d .
H6A H 0.6053 0.9766 0.2834 0.040 Uiso 1 1 calc R
H6B H 0.7359 0.9127 0.2376 0.040 Uiso 1 1 calc R
C7 C 0.60429(17) 0.84335(17) 0.24414(10) 0.0226(5) Uani 1 1 d .
C8 C 0.67608(17) 0.75484(17) 0.20198(10) 0.0249(5) Uani 1 1 d .
H8 H 0.7467 0.7684 0.1728 0.037 Uiso 1 1 calc R
C9 C 0.65502(17) 0.65575(17) 0.19911(10) 0.0241(5) Uani 1 1 d .
C10 C 0.74036(19) 0.57011(19) 0.15483(11) 0.0375(6) Uani 1 1 d .
H10A H 0.8102 0.5972 0.1314 0.056 Uiso 1 1 calc R
H10B H 0.6992 0.5619 0.1226 0.056 Uiso 1 1 calc R
H10C H 0.7677 0.4950 0.1815 0.056 Uiso 1 1 calc R
C11 C 0.06766(16) 0.76150(16) 0.37023(9) 0.0191(4) Uani 1 1 d .
C12 C -0.00407(17) 0.86112(17) 0.40003(10) 0.0235(5) Uani 1 1 d .
C13 C -0.02235(19) 0.85327(19) 0.46885(10) 0.0314(5) Uani 1 1 d .
H13 H -0.0699 0.9195 0.4901 0.047 Uiso 1 1 calc R
C14 C 0.0272(2) 0.75158(19) 0.50640(10) 0.0335(5) Uani 1 1 d .
H14 H 0.0117 0.7473 0.5532 0.050 Uiso 1 1 calc R
C15 C 0.09962(18) 0.65556(18) 0.47591(10) 0.0290(5) Uani 1 1 d .
H15 H 0.1347 0.5863 0.5023 0.044 Uiso 1 1 calc R
C16 C 0.12247(17) 0.65765(16) 0.40748(9) 0.0211(4) Uani 1 1 d .
C17 C 0.15194(17) 0.93291(16) 0.11402(9) 0.0209(4) Uani 1 1 d .
C18 C 0.05730(17) 1.03620(17) 0.10743(9) 0.0230(5) Uani 1 1 d .
C19 C 0.07917(19) 1.12237(18) 0.05562(10) 0.0280(5) Uani 1 1 d .
H19 H 0.0164 1.1929 0.0504 0.042 Uiso 1 1 calc R
C20 C 0.18939(19) 1.10808(18) 0.01176(10) 0.0287(5) Uani 1 1 d .
H20 H 0.2024 1.1683 -0.0229 0.043 Uiso 1 1 calc R
C21 C 0.28056(19) 1.00544(18) 0.01868(10) 0.0270(5) Uani 1 1 d .
H21 H 0.3564 0.9959 -0.0116 0.041 Uiso 1 1 calc R
C22 C 0.26397(17) 0.91558(17) 0.06891(9) 0.0216(4) Uani 1 1 d .
C23 C 0.40905(17) 0.94466(16) 0.30730(9) 0.0205(4) Uani 1 1 d .
C24 C 0.34953(17) 1.05036(16) 0.27277(9) 0.0221(5) Uani 1 1 d .
C25 C 0.29080(19) 1.14463(18) 0.30752(10) 0.0303(5) Uani 1 1 d .
H25 H 0.2507 1.2164 0.2850 0.045 Uiso 1 1 calc R
C26 C 0.2893(2) 1.13656(19) 0.37400(11) 0.0367(6) Uani 1 1 d .
H26 H 0.2499 1.2026 0.3966 0.055 Uiso 1 1 calc R
C27 C 0.3450(2) 1.03265(19) 0.40720(10) 0.0333(5) Uani 1 1 d .
H27 H 0.3419 1.0273 0.4531 0.050 Uiso 1 1 calc R
C28 C 0.40620(18) 0.93442(17) 0.37519(10) 0.0251(5) Uani 1 1 d .
C29 C 0.55798(16) 0.50645(16) 0.26080(10) 0.0213(4) Uani 1 1 d .
C30 C 0.50247(17) 0.45050(17) 0.23273(10) 0.0234(5) Uani 1 1 d .
C31 C 0.50537(18) 0.33638(17) 0.25924(11) 0.0291(5) Uani 1 1 d .
H31 H 0.4662 0.2979 0.2417 0.044 Uiso 1 1 calc R
C32 C 0.56345(18) 0.27826(18) 0.31005(11) 0.0310(5) Uani 1 1 d .
H32 H 0.5626 0.2012 0.3280 0.046 Uiso 1 1 calc R
C33 C 0.62304(18) 0.33271(17) 0.33488(11) 0.0302(5) Uani 1 1 d .
H33 H 0.6658 0.2913 0.3688 0.045 Uiso 1 1 calc R
C34 C 0.62158(17) 0.44742(17) 0.31115(10) 0.0250(5) Uani 1 1 d .
C35 C -0.06522(18) 0.97402(17) 0.36151(10) 0.0290(5) Uani 1 1 d .
H35 H -0.0410 0.9639 0.3135 0.043 Uiso 1 1 calc R
C36 C 0.20315(17) 0.54987(16) 0.37619(10) 0.0243(5) Uani 1 1 d .
H36 H 0.2451 0.5767 0.3309 0.036 Uiso 1 1 calc R
C37 C -0.06759(17) 1.05814(18) 0.15303(10) 0.0287(5) Uani 1 1 d .
H37 H -0.0669 0.9887 0.1874 0.043 Uiso 1 1 calc R
C38 C 0.36550(17) 0.80237(18) 0.07116(10) 0.0257(5) Uani 1 1 d .
H38 H 0.3399 0.7497 0.1113 0.039 Uiso 1 1 calc R
C39 C 0.34807(18) 1.06278(17) 0.19948(10) 0.0247(5) Uani 1 1 d .
H39 H 0.3492 0.9861 0.1905 0.037 Uiso 1 1 calc R
C40 C 0.4660(2) 0.82286(19) 0.41513(10) 0.0337(5) Uani 1 1 d .
H40 H 0.5113 0.7643 0.3840 0.051 Uiso 1 1 calc R
C41 C 0.44611(19) 0.50624(18) 0.17307(10) 0.0286(5) Uani 1 1 d .
H41 H 0.4526 0.5869 0.1610 0.043 Uiso 1 1 calc R
C42 C 0.69022(19) 0.50190(18) 0.33947(11) 0.0322(5) Uani 1 1 d .
H42 H 0.6798 0.5829 0.3163 0.048 Uiso 1 1 calc R
C43 C -0.2031(2) 1.0045(2) 0.38158(12) 0.0472(7) Uani 1 1 d .
H43A H -0.2288 0.9407 0.3755 0.071 Uiso 1 1 calc R
H43B H -0.2392 1.0753 0.3539 0.071 Uiso 1 1 calc R
H43C H -0.2296 1.0170 0.4282 0.071 Uiso 1 1 calc R
C44 C -0.0232(2) 1.0726(2) 0.36943(12) 0.0461(6) Uani 1 1 d .
H44A H -0.0512 1.0883 0.4155 0.069 Uiso 1 1 calc R
H44B H -0.0566 1.1423 0.3402 0.069 Uiso 1 1 calc R
H44C H 0.0653 1.0508 0.3577 0.069 Uiso 1 1 calc R
C45 C 0.30115(19) 0.47587(19) 0.41415(11) 0.0372(6) Uani 1 1 d .
H45A H 0.3403 0.5258 0.4247 0.056 Uiso 1 1 calc R
H45B H 0.3615 0.4190 0.3868 0.056 Uiso 1 1 calc R
H45C H 0.2645 0.4354 0.4553 0.056 Uiso 1 1 calc R
C46 C 0.1321(2) 0.47475(19) 0.36747(12) 0.0407(6) Uani 1 1 d .
H46A H 0.0876 0.4487 0.4109 0.061 Uiso 1 1 calc R
H46B H 0.1879 0.4072 0.3467 0.061 Uiso 1 1 calc R
H46C H 0.0749 0.5199 0.3392 0.061 Uiso 1 1 calc R
C47 C -0.1643(2) 1.0726(3) 0.11443(13) 0.0526(7) Uani 1 1 d .
H47A H -0.1666 1.1401 0.0802 0.079 Uiso 1 1 calc R
H47B H -0.2434 1.0839 0.1449 0.079 Uiso 1 1 calc R
H47C H -0.1448 1.0030 0.0935 0.079 Uiso 1 1 calc R
C48 C -0.1001(2) 1.1631(2) 0.18855(12) 0.0460(6) Uani 1 1 d .
H48A H -0.0391 1.1521 0.2142 0.069 Uiso 1 1 calc R
H48B H -0.1795 1.1720 0.2185 0.069 Uiso 1 1 calc R
H48C H -0.1027 1.2326 0.1559 0.069 Uiso 1 1 calc R
C49 C 0.48270(18) 0.8197(2) 0.07676(11) 0.0351(5) Uani 1 1 d .
H49A H 0.5125 0.8670 0.0366 0.053 Uiso 1 1 calc R
H49B H 0.5436 0.7442 0.0820 0.053 Uiso 1 1 calc R
H49C H 0.4671 0.8590 0.1154 0.053 Uiso 1 1 calc R
C50 C 0.3890(2) 0.74305(19) 0.00991(10) 0.0364(6) Uani 1 1 d .
H50A H 0.3165 0.7241 0.0092 0.055 Uiso 1 1 calc R
H50B H 0.4567 0.6718 0.0117 0.055 Uiso 1 1 calc R
H50C H 0.4089 0.7954 -0.0303 0.055 Uiso 1 1 calc R
C51 C 0.2339(2) 1.15205(19) 0.18154(12) 0.0384(6) Uani 1 1 d .
H51A H 0.1628 1.1385 0.2138 0.058 Uiso 1 1 calc R
H51B H 0.2286 1.1449 0.1371 0.058 Uiso 1 1 calc R
H51C H 0.2369 1.2301 0.1821 0.058 Uiso 1 1 calc R
C52 C 0.4586(2) 1.0922(2) 0.15340(11) 0.0375(6) Uani 1 1 d .
H52A H 0.4643 1.1637 0.1636 0.056 Uiso 1 1 calc R
H52B H 0.4507 1.1031 0.1073 0.056 Uiso 1 1 calc R
H52C H 0.5317 1.0287 0.1597 0.056 Uiso 1 1 calc R
C53 C 0.3704(3) 0.7761(2) 0.46630(12) 0.0576(8) Uani 1 1 d .
H53A H 0.3264 0.8311 0.4983 0.086 Uiso 1 1 calc R
H53B H 0.4099 0.7013 0.4896 0.086 Uiso 1 1 calc R
H53C H 0.3136 0.7661 0.4438 0.086 Uiso 1 1 calc R
C54 C 0.5561(3) 0.8379(2) 0.44947(15) 0.0658(9) Uani 1 1 d .
H54A H 0.6153 0.8702 0.4165 0.099 Uiso 1 1 calc R
H54B H 0.5980 0.7624 0.4711 0.099 Uiso 1 1 calc R
H54C H 0.5127 0.8906 0.4827 0.099 Uiso 1 1 calc R
C55 C 0.31272(19) 0.51377(19) 0.18627(11) 0.0358(6) Uani 1 1 d .
H55A H 0.3041 0.4355 0.1976 0.054 Uiso 1 1 calc R
H55B H 0.2807 0.5524 0.1465 0.054 Uiso 1 1 calc R
H55C H 0.2677 0.5582 0.2232 0.054 Uiso 1 1 calc R
C56 C 0.5163(2) 0.4398(2) 0.11366(11) 0.0402(6) Uani 1 1 d .
H56A H 0.6009 0.4396 0.1034 0.060 Uiso 1 1 calc R
H56B H 0.4802 0.4777 0.0751 0.060 Uiso 1 1 calc R
H56C H 0.5125 0.3599 0.1247 0.060 Uiso 1 1 calc R
C57 C 0.6414(3) 0.5087(2) 0.41310(12) 0.0534(7) Uani 1 1 d .
H57A H 0.5538 0.5459 0.4213 0.080 Uiso 1 1 calc R
H57B H 0.6803 0.5541 0.4279 0.080 Uiso 1 1 calc R
H57C H 0.6586 0.4303 0.4376 0.080 Uiso 1 1 calc R
C58 C 0.8262(2) 0.4369(2) 0.32584(17) 0.0647(9) Uani 1 1 d .
H58A H 0.8395 0.3579 0.3495 0.097 Uiso 1 1 calc R
H58B H 0.8695 0.4776 0.3412 0.097 Uiso 1 1 calc R
H58C H 0.8564 0.4338 0.2781 0.097 Uiso 1 1 calc R
C59 C 0.2205(2) 0.4157(2) 0.04117(13) 0.0567(7) Uani 1 1 d .
H59A H 0.2561 0.3528 0.0136 0.085 Uiso 1 1 calc R
H59B H 0.2644 0.3999 0.0767 0.085 Uiso 1 1 calc R
H59C H 0.2261 0.4890 0.0138 0.085 Uiso 1 1 calc R
C60 C 0.0889(2) 0.4239(2) 0.07104(12) 0.0451(6) Uani 1 1 d .
H60A H 0.0537 0.4889 0.0978 0.068 Uiso 1 1 calc R
H60B H 0.0851 0.3518 0.1015 0.068 Uiso 1 1 calc R
C61 C 0.0106(2) 0.4421(2) 0.02069(12) 0.0440(6) Uani 1 1 d .
H61A H 0.0501 0.3815 -0.0090 0.066 Uiso 1 1 calc R
H61B H -0.0685 0.4316 0.0449 0.066 Uiso 1 1 calc R
H1 H 0.1523(16) 0.9444(16) 0.2555(9) 0.025(5) Uiso 1 1 d .
H2 H 0.3863(16) 0.6894(16) 0.3458(9) 0.026(5) Uiso 1 1 d .

loop_
_atom_site_aniso_label
_atom_site_aniso_U_11
_atom_site_aniso_U_22
_atom_site_aniso_U_33
_atom_site_aniso_U_23
_atom_site_aniso_U_13
_atom_site_aniso_U_12
Si1 0.0162(3) 0.0163(3) 0.0186(3) -0.0020(2) -0.0055(2) -0.0047(2)
Si2 0.0166(3) 0.0163(3) 0.0198(3) -0.0024(2) -0.0056(2) -0.0047(2)
O1 0.0170(7) 0.0223(7) 0.0226(7) -0.0037(6) -0.0062(6) -0.0055(6)
N1 0.0161(8) 0.0186(8) 0.0184(9) -0.0004(7) -0.0058(7) -0.0049(7)
N2 0.0195(8) 0.0215(9) 0.0200(9) 0.0004(7) -0.0052(7) -0.0091(7)
N3 0.0170(8) 0.0176(8) 0.0209(9) -0.0028(7) -0.0058(7) -0.0050(7)
N4 0.0173(8) 0.0158(8) 0.0251(9) -0.0028(7) -0.0044(7) -0.0037(7)
C1 0.0217(11) 0.0388(13) 0.0329(12) -0.0021(10) -0.0076(10) -0.0144(10)
C2 0.0199(10) 0.0179(10) 0.0272(11) 0.0006(9) -0.0109(9) -0.0050(8)
C3 0.0219(10) 0.0219(11) 0.0282(12) -0.0010(9) -0.0120(9) -0.0096(9)
C4 0.0204(10) 0.0218(11) 0.0276(11) -0.0020(9) -0.0106(9) -0.0048(9)
C5 0.0420(13) 0.0388(13) 0.0282(12) -0.0027(10) -0.0142(10) -0.0196(11)
C6 0.0234(11) 0.0345(13) 0.0463(14) -0.0073(11) -0.0074(10) -0.0128(10)
C7 0.0189(10) 0.0219(11) 0.0276(11) 0.0011(9) -0.0077(9) -0.0072(9)
C8 0.0159(10) 0.0300(12) 0.0269(11) -0.0010(10) -0.0023(9) -0.0077(9)
C9 0.0181(10) 0.0253(11) 0.0264(11) -0.0018(9) -0.0052(9) -0.0041(9)
C10 0.0266(12) 0.0334(13) 0.0454(14) -0.0109(11) 0.0026(11) -0.0044(10)
C11 0.0181(10) 0.0214(10) 0.0181(10) -0.0021(8) -0.0016(8) -0.0082(8)
C12 0.0217(10) 0.0236(11) 0.0244(11) -0.0039(9) -0.0033(9) -0.0066(9)
C13 0.0375(13) 0.0285(12) 0.0255(12) -0.0091(10) -0.0018(10) -0.0065(10)
C14 0.0442(13) 0.0350(13) 0.0196(11) -0.0051(10) -0.0036(10) -0.0112(11)
C15 0.0314(12) 0.0297(12) 0.0249(12) 0.0024(10) -0.0079(10) -0.0098(10)
C16 0.0197(10) 0.0225(11) 0.0231(11) -0.0019(9) -0.0055(9) -0.0086(8)
C17 0.0255(11) 0.0219(11) 0.0168(10) -0.0004(9) -0.0079(9) -0.0075(9)
C18 0.0270(11) 0.0231(11) 0.0215(11) -0.0005(9) -0.0112(9) -0.0074(9)
C19 0.0344(12) 0.0227(11) 0.0282(12) 0.0007(9) -0.0154(10) -0.0057(9)
C20 0.0390(13) 0.0271(12) 0.0217(11) 0.0042(9) -0.0103(10) -0.0136(10)
C21 0.0297(12) 0.0309(12) 0.0219(11) -0.0031(10) -0.0044(9) -0.0120(10)
C22 0.0264(11) 0.0233(11) 0.0187(10) -0.0024(9) -0.0090(9) -0.0092(9)
C23 0.0217(10) 0.0171(10) 0.0243(11) -0.0041(9) -0.0042(9) -0.0075(8)
C24 0.0228(10) 0.0208(11) 0.0250(11) -0.0049(9) -0.0033(9) -0.0096(9)
C25 0.0350(12) 0.0198(11) 0.0336(13) -0.0042(10) -0.0070(10) -0.0047(9)
C26 0.0470(14) 0.0268(12) 0.0336(13) -0.0128(11) -0.0005(11) -0.0083(11)
C27 0.0470(14) 0.0331(13) 0.0228(12) -0.0066(10) -0.0038(10) -0.0169(11)
C28 0.0315(12) 0.0235(11) 0.0241(11) -0.0019(9) -0.0064(9) -0.0135(9)
C29 0.0189(10) 0.0155(10) 0.0278(11) -0.0064(9) -0.0037(9) -0.0015(8)
C30 0.0223(10) 0.0198(11) 0.0278(12) -0.0072(9) -0.0065(9) -0.0026(8)
C31 0.0296(12) 0.0211(11) 0.0401(13) -0.0093(10) -0.0104(10) -0.0067(9)
C32 0.0312(12) 0.0182(11) 0.0422(14) -0.0021(10) -0.0089(11) -0.0059(9)
C33 0.0299(12) 0.0213(11) 0.0377(13) -0.0004(10) -0.0151(10) -0.0016(9)
C34 0.0243(11) 0.0194(11) 0.0297(12) -0.0039(9) -0.0083(9) -0.0019(9)
C35 0.0302(12) 0.0218(11) 0.0286(12) -0.0064(9) -0.0044(10) 0.0008(9)
C36 0.0262(11) 0.0194(11) 0.0234(11) 0.0011(9) -0.0058(9) -0.0038(9)
C37 0.0246(11) 0.0277(12) 0.0301(12) 0.0020(10) -0.0089(10) -0.0040(9)
C38 0.0252(11) 0.0264(11) 0.0215(11) -0.0017(9) -0.0011(9) -0.0064(9)
C39 0.0308(11) 0.0196(11) 0.0261(11) -0.0003(9) -0.0116(9) -0.0080(9)
C40 0.0532(14) 0.0297(12) 0.0249(12) 0.0022(10) -0.0170(11) -0.0175(11)
C41 0.0377(12) 0.0227(11) 0.0298(12) -0.0061(10) -0.0122(10) -0.0093(10)
C42 0.0380(13) 0.0231(11) 0.0412(14) 0.0002(10) -0.0250(11) -0.0063(10)
C43 0.0331(13) 0.0404(15) 0.0501(16) -0.0038(12) -0.0038(12) 0.0070(11)
C44 0.0707(18) 0.0268(13) 0.0425(15) -0.0039(11) -0.0150(13) -0.0146(12)
C45 0.0343(13) 0.0328(13) 0.0353(13) 0.0008(11) -0.0098(11) 0.0004(10)
C46 0.0423(14) 0.0243(12) 0.0565(16) -0.0063(12) -0.0133(12) -0.0082(11)
C47 0.0298(13) 0.0733(19) 0.0538(17) -0.0006(15) -0.0147(12) -0.0146(13)
C48 0.0339(13) 0.0470(15) 0.0487(15) -0.0159(13) 0.0011(12) -0.0031(12)
C49 0.0285(12) 0.0380(13) 0.0358(13) -0.0084(11) -0.0062(10) -0.0044(10)
C50 0.0410(13) 0.0324(13) 0.0335(13) -0.0081(11) -0.0030(11) -0.0096(11)
C51 0.0463(14) 0.0281(12) 0.0450(14) -0.0013(11) -0.0237(12) -0.0075(11)
C52 0.0449(14) 0.0431(14) 0.0282(12) 0.0016(11) -0.0071(11) -0.0222(12)
C53 0.097(2) 0.0414(16) 0.0314(14) -0.0013(12) 0.0022(14) -0.0306(16)
C54 0.096(2) 0.0505(17) 0.072(2) 0.0010(15) -0.0608(18) -0.0216(17)
C55 0.0395(13) 0.0337(13) 0.0399(14) -0.0079(11) -0.0200(11) -0.0074(11)
C56 0.0513(15) 0.0393(14) 0.0323(13) -0.0119(11) -0.0074(11) -0.0132(12)
C57 0.090(2) 0.0438(16) 0.0444(15) 0.0051(13) -0.0368(15) -0.0316(15)
C58 0.0393(15) 0.0504(17) 0.118(3) -0.0189(17) -0.0427(16) -0.0065(13)
C59 0.0624(18) 0.0564(18) 0.0545(17) -0.0077(14) -0.0201(15) -0.0154(15)
C60 0.0530(16) 0.0383(14) 0.0419(15) -0.0050(12) -0.0193(13) -0.0040(12)
C61 0.0522(15) 0.0325(13) 0.0429(15) -0.0047(11) -0.0121(13) -0.0055(12)

loop_
_atom_type_symbol
_atom_type_description
_atom_type_scat_dispersion_real
_atom_type_scat_dispersion_imag
_atom_type_scat_source
C C 0.0033 0.0016 'International Tables Vol C Tables 4.2.6.8 and 6.1.1.4'
H H 0.0000 0.0000 'International Tables Vol C Tables 4.2.6.8 and 6.1.1.4'
N N 0.0061 0.0033 'International Tables Vol C Tables 4.2.6.8 and 6.1.1.4'
O O 0.0106 0.0060 'International Tables Vol C Tables 4.2.6.8 and 6.1.1.4'
Si Si 0.0817 0.0704 'International Tables Vol C Tables 4.2.6.8 and 6.1.1.4'

loop_
_geom_angle_atom_site_label_1
_geom_angle_atom_site_label_2
_geom_angle_atom_site_label_3
_geom_angle
_geom_angle_site_symmetry_1
O1 Si1 N1 112.33(7) .
O1 Si1 N2 112.52(7) .
N1 Si1 N2 104.82(8) .
O1 Si2 N4 111.91(7) .
O1 Si2 N3 112.63(7) .
N4 Si2 N3 104.96(8) .
Si2 O1 Si1 148.65(8) .
C2 N1 C11 114.37(14) .
C2 N1 Si1 123.17(13) .
C11 N1 Si1 120.12(12) .
C4 N2 C17 117.59(15) .
C4 N2 Si1 121.34(13) .
C17 N2 Si1 119.70(12) .
C7 N3 C23 115.22(15) .
C7 N3 Si2 122.61(12) .
C23 N3 Si2 120.75(12) .
C9 N4 C29 118.21(14) .
C9 N4 Si2 121.39(12) .
C29 N4 Si2 118.53(12) .
C1 C2 N1 123.33(18) .
C1 C2 C3 120.12(18) .
N1 C2 C3 116.55(16) .
C4 C3 C2 127.67(18) .
C3 C4 N2 121.72(18) .
C3 C4 C5 121.18(18) .
N2 C4 C5 117.09(17) .
C6 C7 N3 122.42(18) .
C6 C7 C8 120.58(18) .
N3 C7 C8 116.99(17) .
C9 C8 C7 128.04(18) .
C8 C9 N4 121.24(17) .
C8 C9 C10 121.95(18) .
N4 C9 C10 116.81(17) .
C16 C11 C12 121.85(17) .
C16 C11 N1 119.10(16) .
C12 C11 N1 118.87(17) .
C13 C12 C11 117.75(18) .
C13 C12 C35 118.99(18) .
C11 C12 C35 123.23(17) .
C14 C13 C12 121.31(19) .
C13 C14 C15 119.94(19) .
C14 C15 C16 121.7(2) .
C15 C16 C11 117.36(18) .
C15 C16 C36 119.79(18) .
C11 C16 C36 122.84(17) .
C22 C17 C18 121.21(18) .
C22 C17 N2 119.54(17) .
C18 C17 N2 119.22(16) .
C19 C18 C17 117.82(18) .
C19 C18 C37 118.53(18) .
C17 C18 C37 123.65(18) .
C20 C19 C18 121.83(19) .
C19 C20 C21 119.38(19) .
C20 C21 C22 121.56(19) .
C21 C22 C17 118.16(18) .
C21 C22 C38 118.79(17) .
C17 C22 C38 123.01(18) .
C28 C23 C24 121.00(17) .
C28 C23 N3 119.61(17) .
C24 C23 N3 119.26(16) .
C25 C24 C23 118.06(18) .
C25 C24 C39 119.91(18) .
C23 C24 C39 122.03(17) .
C26 C25 C24 121.6(2) .
C27 C26 C25 119.6(2) .
C26 C27 C28 121.7(2) .
C27 C28 C23 117.94(19) .
C27 C28 C40 118.66(18) .
C23 C28 C40 123.39(18) .
C30 C29 C34 121.19(18) .
C30 C29 N4 120.20(17) .
C34 C29 N4 118.62(17) .
C31 C30 C29 117.97(19) .
C31 C30 C41 119.13(18) .
C29 C30 C41 122.82(18) .
C32 C31 C30 121.76(19) .
C31 C32 C33 119.5(2) .
C32 C33 C34 121.3(2) .
C33 C34 C29 118.11(19) .
C33 C34 C42 118.96(18) .
C29 C34 C42 122.92(18) .
C12 C35 C44 111.07(18) .
C12 C35 C43 111.85(18) .
C44 C35 C43 110.50(19) .
C46 C36 C16 112.74(16) .
C46 C36 C45 109.30(17) .
C16 C36 C45 113.01(17) .
C48 C37 C18 112.29(18) .
C48 C37 C47 109.99(19) .
C18 C37 C47 110.77(17) .
C22 C38 C49 112.04(17) .
C22 C38 C50 111.01(17) .
C49 C38 C50 109.63(16) .
C51 C39 C52 109.06(17) .
C51 C39 C24 112.63(17) .
C52 C39 C24 113.09(16) .
C28 C40 C54 112.30(19) .
C28 C40 C53 110.4(2) .
C54 C40 C53 110.1(2) .
C30 C41 C55 113.12(18) .
C30 C41 C56 110.21(17) .
C55 C41 C56 109.56(17) .
C34 C42 C57 112.25(19) .
C34 C42 C58 111.00(18) .
C57 C42 C58 110.5(2) .
C59 C60 C61 115.0(2) .
C61 C61 C60 114.5(3) 2_565

loop_
_geom_bond_atom_site_label_1
_geom_bond_atom_site_label_2
_geom_bond_distance
_geom_bond_site_symmetry_2
Si1 O1 1.6309(13) .
Si1 N1 1.7192(16) .
Si1 N2 1.7207(17) .
Si2 O1 1.6271(13) .
Si2 N4 1.7252(15) .
Si2 N3 1.7261(16) .
N1 C2 1.423(2) .
N1 C11 1.460(2) .
N2 C4 1.418(2) .
N2 C17 1.460(2) .
N3 C7 1.425(2) .
N3 C23 1.456(2) .
N4 C9 1.418(2) .
N4 C29 1.458(2) .
C1 C2 1.345(3) .
C2 C3 1.454(3) .
C3 C4 1.345(3) .
C4 C5 1.496(3) .
C6 C7 1.347(3) .
C7 C8 1.450(3) .
C8 C9 1.347(3) .
C9 C10 1.492(3) .
C11 C16 1.408(3) .
C11 C12 1.408(3) .
C12 C13 1.398(3) .
C12 C35 1.517(3) .
C13 C14 1.376(3) .
C14 C15 1.383(3) .
C15 C16 1.394(3) .
C16 C36 1.521(3) .
C17 C22 1.406(3) .
C17 C18 1.406(3) .
C18 C19 1.395(3) .
C18 C37 1.523(3) .
C19 C20 1.379(3) .
C20 C21 1.380(3) .
C21 C22 1.392(3) .
C22 C38 1.518(3) .
C23 C28 1.404(3) .
C23 C24 1.414(3) .
C24 C25 1.388(3) .
C24 C39 1.527(3) .
C25 C26 1.382(3) .
C26 C27 1.372(3) .
C27 C28 1.398(3) .
C28 C40 1.515(3) .
C29 C30 1.402(3) .
C29 C34 1.406(3) .
C30 C31 1.396(3) .
C30 C41 1.515(3) .
C31 C32 1.375(3) .
C32 C33 1.382(3) .
C33 C34 1.397(3) .
C34 C42 1.515(3) .
C35 C44 1.520(3) .
C35 C43 1.529(3) .
C36 C46 1.521(3) .
C36 C45 1.528(3) .
C37 C48 1.520(3) .
C37 C47 1.532(3) .
C38 C49 1.531(3) .
C38 C50 1.535(3) .
C39 C51 1.525(3) .
C39 C52 1.527(3) .
C40 C54 1.529(3) .
C40 C53 1.531(3) .
C41 C55 1.525(3) .
C41 C56 1.538(3) .
C42 C57 1.519(3) .
C42 C58 1.537(3) .
C59 C60 1.515(3) .
C60 C61 1.534(3) .
C61 C61 1.491(4) 2_565
